data_4031363
loop_
_publ_author_name
'Guidone, Stefano'
'Nahra, Fady'
'Slawin, Alexandra M. Z.'
'Cazin, Catherine S. J.'

_publ_section_title
;
 Ruthenium indenylidene &quot;1(st) generation&quot; olefin metathesis
 catalysts containing triisopropyl phosphite.
;
_journal_name_full 'Beilstein journal of organic chemistry'
_journal_page_first 1520
_journal_page_last 1527
_journal_paper_doi 10.3762/bjoc.11.166
_journal_volume 11
_journal_year 2015
_chemical_formula_moiety 'C33 H25  P,0.25(C H2 Cl2)'
_chemical_formula_sum 'C33.25 H25.5 Cl0.5 P'
_chemical_formula_weight 473.73
_chemical_name_systematic
; 
 ? 
;
_space_group_IT_number 18
_symmetry_cell_setting orthorhombic
_symmetry_space_group_name_Hall 'P 2 2ab'
_symmetry_space_group_name_H-M 'P 21 21 2'
_atom_sites_solution_hydrogens geom
_atom_sites_solution_primary direct
_atom_sites_solution_secondary difmap
_audit_creation_method SHELXL-97
_cell_angle_alpha 90.00
_cell_angle_beta 90.00
_cell_angle_gamma 90.00
_cell_formula_units_Z 8
_cell_length_a 18.848(4)
_cell_length_b 25.980(5)
_cell_length_c 10.209(2)
_cell_measurement_reflns_used 10982
_cell_measurement_temperature 93(2)
_cell_measurement_theta_max 27.8
_cell_measurement_theta_min 2.1
_cell_volume 4999.1(17)
_computing_cell_refinement 'CrystalClear (Rigaku Corp., 2004)'
_computing_data_collection 'CrystalClear (Rigaku Corp., 2004)'
_computing_data_reduction 'CrystalClear (Rigaku Corp., 2004)'
_computing_molecular_graphics 'Bruker SHELXTL'
_computing_publication_material 'Bruker SHELXTL'
_computing_structure_refinement 'SHELXL-97 (Sheldrick, 1997)'
_computing_structure_solution 'SHELXS-97 (Sheldrick, 1990)'
_diffrn_ambient_temperature 93(2)
_diffrn_measured_fraction_theta_full 0.999
_diffrn_measured_fraction_theta_max 0.999
_diffrn_measurement_device_type CCD
_diffrn_measurement_method '\w scans'
_diffrn_radiation_monochromator confocal
_diffrn_radiation_source 'rotating anode'
_diffrn_radiation_type MoK\a
_diffrn_radiation_wavelength 0.71073
_diffrn_reflns_av_R_equivalents 0.1646
_diffrn_reflns_av_sigmaI/netI 0.1070
_diffrn_reflns_limit_h_max 22
_diffrn_reflns_limit_h_min -20
_diffrn_reflns_limit_k_max 31
_diffrn_reflns_limit_k_min -31
_diffrn_reflns_limit_l_max 12
_diffrn_reflns_limit_l_min -12
_diffrn_reflns_number 50745
_diffrn_reflns_theta_full 25.00
_diffrn_reflns_theta_max 25.38
_diffrn_reflns_theta_min 2.14
_exptl_absorpt_coefficient_mu 0.184
_exptl_absorpt_correction_T_max 1.000
_exptl_absorpt_correction_T_min 0.558
_exptl_absorpt_correction_type multi-scan
_exptl_absorpt_process_details 'Jacobson, R. (1998) Private communication'
_exptl_crystal_colour Yellow
_exptl_crystal_density_diffrn 1.259
_exptl_crystal_density_method 'not measured'
_exptl_crystal_description Prism
_exptl_crystal_F_000 1988
_exptl_crystal_size_max 0.05
_exptl_crystal_size_mid 0.05
_exptl_crystal_size_min 0.05
_refine_diff_density_max 0.197
_refine_diff_density_min -0.243
_refine_diff_density_rms 0.051
_refine_ls_abs_structure_details 'Flack H D (1983), Acta Cryst. A39, 876-881'
_refine_ls_abs_structure_Flack 0.06(13)
_refine_ls_extinction_method none
_refine_ls_goodness_of_fit_ref 0.944
_refine_ls_hydrogen_treatment constr
_refine_ls_matrix_type full
_refine_ls_number_parameters 630
_refine_ls_number_reflns 9203
_refine_ls_number_restraints 0
_refine_ls_restrained_S_all 0.944
_refine_ls_R_factor_all 0.1053
_refine_ls_R_factor_gt 0.0796
_refine_ls_shift/su_max 0.022
_refine_ls_shift/su_mean 0.005
_refine_ls_structure_factor_coef Fsqd
_refine_ls_weighting_details 'calc w=1/[\s^2^(Fo^2^)+(0.1297P)^2^+2.5667P] where P=(Fo^2^+2Fc^2^)/3'
_refine_ls_weighting_scheme calc
_refine_ls_wR_factor_gt 0.2041
_refine_ls_wR_factor_ref 0.2199
_reflns_number_gt 7112
_reflns_number_total 9203
_reflns_threshold_expression >2sigma(I)
_cod_data_source_file 1860-5397-11-166-S4.cif
_cod_data_source_block 3
_cod_depositor_comments
;
The following automatic conversions were performed:

'_symmetry_cell_setting' value 'Orthorhombic' changed to
'orthorhombic' according to
/usr/data/users/saulius/crontab/automatic-downloads/rss-feeds/Beilstein/lib/dictionaries/cif_core.dic
dictionary named 'cif_core.dic' version 2.4.2 from 2011-04-26.

Automatic conversion script
Id: cif_fix_values 3271 2015-04-21 07:52:19Z andrius 

 Adding full bibliography for 4031363--4031365.cif.
;
_cod_original_cell_volume 4999.1(18)
_cod_original_sg_symbol_H-M P2(1)2(1)2
_cod_original_formula_sum 'C33.25 H25.50 Cl0.50 P'
_cod_database_code 4031363

loop_
_symmetry_equiv_pos_as_xyz
'x, y, z'
'-x, -y, z'
'-x+1/2, y+1/2, -z'
'x+1/2, -y+1/2, -z'

loop_
_atom_site_label
_atom_site_type_symbol
_atom_site_fract_x
_atom_site_fract_y
_atom_site_fract_z
_atom_site_U_iso_or_equiv
_atom_site_adp_type
_atom_site_occupancy
_atom_site_symmetry_multiplicity
_atom_site_calc_flag
_atom_site_refinement_flags
P1 P 1.04897(7) 0.64173(5) 0.29771(14) 0.0331(3) Uani 1 1 d .
C1 C 0.9842(3) 0.63451(17) 0.1814(5) 0.0325(11) Uani 1 1 d .
C2 C 0.9111(2) 0.64207(17) 0.2096(6) 0.0326(11) Uani 1 1 d .
H2A H 0.8934 0.6562 0.2889 0.039 Uiso 1 1 calc R
C3 C 0.8692(3) 0.62611(18) 0.1061(5) 0.0326(12) Uani 1 1 d .
C4 C 0.9170(3) 0.60822(17) 0.0050(5) 0.0312(11) Uani 1 1 d .
C5 C 0.9048(3) 0.58537(18) -0.1180(6) 0.0399(13) Uani 1 1 d .
H5A H 0.8578 0.5815 -0.1499 0.048 Uiso 1 1 calc R
C6 C 0.9614(3) 0.56861(19) -0.1920(6) 0.0419(13) Uani 1 1 d .
H6A H 0.9530 0.5526 -0.2742 0.050 Uiso 1 1 calc R
C7 C 1.0314(3) 0.5750(2) -0.1470(6) 0.0448(14) Uani 1 1 d .
H7A H 1.0699 0.5638 -0.2000 0.054 Uiso 1 1 calc R
C8 C 1.0448(3) 0.59712(19) -0.0276(6) 0.0393(13) Uani 1 1 d .
H8A H 1.0923 0.6018 0.0013 0.047 Uiso 1 1 calc R
C9 C 0.9881(3) 0.61281(18) 0.0517(5) 0.0323(11) Uani 1 1 d .
C10 C 0.7911(3) 0.62868(18) 0.1065(5) 0.0350(12) Uani 1 1 d .
C11 C 0.7514(3) 0.63573(19) -0.0079(6) 0.0404(13) Uani 1 1 d .
H11A H 0.7748 0.6402 -0.0895 0.048 Uiso 1 1 calc R
C12 C 0.6778(3) 0.6361(2) -0.0025(7) 0.0498(15) Uani 1 1 d .
H12A H 0.6514 0.6410 -0.0808 0.060 Uiso 1 1 calc R
C13 C 0.6424(3) 0.6296(2) 0.1140(7) 0.0558(17) Uani 1 1 d .
H13A H 0.5920 0.6301 0.1164 0.067 Uiso 1 1 calc R
C14 C 0.6807(3) 0.6223(3) 0.2273(8) 0.0614(19) Uani 1 1 d .
H14A H 0.6569 0.6176 0.3084 0.074 Uiso 1 1 calc R
C15 C 0.7542(3) 0.6218(2) 0.2223(6) 0.0450(14) Uani 1 1 d .
H15A H 0.7800 0.6165 0.3011 0.054 Uiso 1 1 calc R
C16 C 1.0805(3) 0.58118(19) 0.3636(5) 0.0343(12) Uani 1 1 d .
C17 C 1.1104(3) 0.5770(2) 0.4874(6) 0.0408(13) Uani 1 1 d .
H17A H 1.1147 0.6066 0.5415 0.049 Uiso 1 1 calc R
C18 C 1.1342(3) 0.5293(2) 0.5322(7) 0.0559(17) Uani 1 1 d .
H18A H 1.1540 0.5261 0.6173 0.067 Uiso 1 1 calc R
C19 C 1.1286(3) 0.4867(2) 0.4513(7) 0.0480(15) Uani 1 1 d .
H19A H 1.1450 0.4543 0.4815 0.058 Uiso 1 1 calc R
C20 C 1.1000(3) 0.4906(2) 0.3296(7) 0.0464(15) Uani 1 1 d .
H20A H 1.0970 0.4611 0.2749 0.056 Uiso 1 1 calc R
C21 C 1.0750(3) 0.53807(18) 0.2850(6) 0.0406(13) Uani 1 1 d .
H21A H 1.0543 0.5407 0.2004 0.049 Uiso 1 1 calc R
C22 C 1.1266(3) 0.67479(18) 0.2373(6) 0.0370(12) Uani 1 1 d .
C23 C 1.1216(3) 0.7068(2) 0.1297(6) 0.0441(14) Uani 1 1 d .
H23A H 1.0776 0.7104 0.0851 0.053 Uiso 1 1 calc R
C24 C 1.1807(4) 0.7335(2) 0.0870(7) 0.0558(17) Uani 1 1 d .
H24A H 1.1772 0.7560 0.0139 0.067 Uiso 1 1 calc R
C25 C 1.2450(3) 0.7274(2) 0.1511(7) 0.0584(18) Uani 1 1 d .
H25A H 1.2858 0.7454 0.1210 0.070 Uiso 1 1 calc R
C26 C 1.2499(3) 0.6957(2) 0.2574(7) 0.0523(16) Uani 1 1 d .
H26A H 1.2940 0.6920 0.3016 0.063 Uiso 1 1 calc R
C27 C 1.1922(3) 0.6694(2) 0.3000(6) 0.0451(14) Uani 1 1 d .
H27A H 1.1964 0.6471 0.3732 0.054 Uiso 1 1 calc R
C28 C 1.0100(3) 0.67898(18) 0.4272(5) 0.0323(11) Uani 1 1 d .
C29 C 0.9730(3) 0.6552(2) 0.5291(6) 0.0441(14) Uani 1 1 d .
H29A H 0.9751 0.6189 0.5390 0.053 Uiso 1 1 calc R
C30 C 0.9333(3) 0.6844(2) 0.6162(6) 0.0491(15) Uani 1 1 d .
H30A H 0.9092 0.6684 0.6871 0.059 Uiso 1 1 calc R
C31 C 0.9290(3) 0.7373(2) 0.5983(6) 0.0495(15) Uani 1 1 d .
H31A H 0.9011 0.7574 0.6563 0.059 Uiso 1 1 calc R
C32 C 0.9650(3) 0.7608(2) 0.4973(6) 0.0458(14) Uani 1 1 d .
H32A H 0.9618 0.7970 0.4859 0.055 Uiso 1 1 calc R
C33 C 1.0054(3) 0.73204(19) 0.4132(6) 0.0391(13) Uani 1 1 d .
H33A H 1.0306 0.7486 0.3444 0.047 Uiso 1 1 calc R
P41 P 0.83432(7) 0.86016(5) 0.20195(14) 0.0332(3) Uani 1 1 d .
C41 C 0.8979(3) 0.87634(18) 0.3158(6) 0.0361(12) Uani 1 1 d .
C42 C 0.9720(3) 0.87241(18) 0.2937(6) 0.0355(12) Uani 1 1 d .
H42A H 0.9927 0.8576 0.2177 0.043 Uiso 1 1 calc R
C43 C 1.0099(3) 0.89273(18) 0.3963(5) 0.0340(12) Uani 1 1 d .
C44 C 0.9590(3) 0.91103(18) 0.4909(5) 0.0329(11) Uani 1 1 d .
C45 C 0.9670(3) 0.93397(19) 0.6138(5) 0.0392(13) Uani 1 1 d .
H45A H 1.0128 0.9405 0.6488 0.047 Uiso 1 1 calc R
C46 C 0.9060(4) 0.9471(2) 0.6842(6) 0.0495(15) Uani 1 1 d .
H46A H 0.9107 0.9634 0.7671 0.059 Uiso 1 1 calc R
C47 C 0.8389(4) 0.9368(2) 0.6355(6) 0.0520(16) Uani 1 1 d .
H47A H 0.7985 0.9458 0.6862 0.062 Uiso 1 1 calc R
C48 C 0.8294(3) 0.9138(2) 0.5163(6) 0.0431(13) Uani 1 1 d .
H48A H 0.7830 0.9071 0.4842 0.052 Uiso 1 1 calc R
C49 C 0.8894(3) 0.90036(19) 0.4421(6) 0.0360(12) Uani 1 1 d .
C50 C 1.0869(3) 0.89532(19) 0.4034(5) 0.0347(12) Uani 1 1 d .
C51 C 1.1233(3) 0.9377(2) 0.4506(6) 0.0396(13) Uani 1 1 d .
H51A H 1.0970 0.9660 0.4838 0.047 Uiso 1 1 calc R
C52 C 1.1964(3) 0.9402(2) 0.4510(6) 0.0479(15) Uani 1 1 d .
H52A H 1.2197 0.9702 0.4826 0.057 Uiso 1 1 calc R
C53 C 1.2361(3) 0.8983(2) 0.4045(6) 0.0468(14) Uani 1 1 d .
H53A H 1.2865 0.8992 0.4066 0.056 Uiso 1 1 calc R
C54 C 1.2010(3) 0.8558(2) 0.3556(6) 0.0408(13) Uani 1 1 d .
H54A H 1.2273 0.8277 0.3211 0.049 Uiso 1 1 calc R
C55 C 1.1283(3) 0.8539(2) 0.3568(5) 0.0389(13) Uani 1 1 d .
H55A H 1.1051 0.8239 0.3253 0.047 Uiso 1 1 calc R
C56 C 0.7912(3) 0.91373(19) 0.1232(5) 0.0345(12) Uani 1 1 d .
C57 C 0.7556(3) 0.9076(2) 0.0054(6) 0.0382(12) Uani 1 1 d .
H57A H 0.7529 0.8746 -0.0339 0.046 Uiso 1 1 calc R
C58 C 0.7243(3) 0.9491(2) -0.0551(6) 0.0430(13) Uani 1 1 d .
H58A H 0.6992 0.9444 -0.1350 0.052 Uiso 1 1 calc R
C59 C 0.7291(3) 0.9975(2) -0.0002(6) 0.0489(15) Uani 1 1 d .
H59A H 0.7089 1.0264 -0.0434 0.059 Uiso 1 1 calc R
C60 C 0.7636(3) 1.0037(2) 0.1179(6) 0.0513(15) Uani 1 1 d .
H60A H 0.7652 1.0366 0.1581 0.062 Uiso 1 1 calc R
C61 C 0.7960(3) 0.9620(2) 0.1784(6) 0.0438(14) Uani 1 1 d .
H61A H 0.8215 0.9667 0.2577 0.053 Uiso 1 1 calc R
C62 C 0.7645(3) 0.82093(18) 0.2707(5) 0.0358(12) Uani 1 1 d .
C63 C 0.7841(3) 0.7815(2) 0.3550(6) 0.0505(15) Uani 1 1 d .
H63A H 0.8325 0.7771 0.3781 0.061 Uiso 1 1 calc R
C64 C 0.7330(4) 0.7481(3) 0.4058(7) 0.0622(18) Uani 1 1 d .
H64A H 0.7467 0.7209 0.4626 0.075 Uiso 1 1 calc R
C65 C 0.6634(4) 0.7547(3) 0.3739(7) 0.0627(19) Uani 1 1 d .
H65A H 0.6287 0.7317 0.4076 0.075 Uiso 1 1 calc R
C66 C 0.6428(3) 0.7950(3) 0.2918(7) 0.0568(18) Uani 1 1 d .
H66A H 0.5941 0.7998 0.2711 0.068 Uiso 1 1 calc R
C67 C 0.6935(3) 0.8280(2) 0.2403(6) 0.0472(15) Uani 1 1 d .
H67A H 0.6796 0.8554 0.1843 0.057 Uiso 1 1 calc R
C68 C 0.8793(2) 0.82568(18) 0.0740(5) 0.0325(12) Uani 1 1 d .
C69 C 0.9092(3) 0.85241(19) -0.0296(5) 0.0370(12) Uani 1 1 d .
H69A H 0.8997 0.8881 -0.0399 0.044 Uiso 1 1 calc R
C70 C 0.9528(3) 0.8274(2) -0.1181(6) 0.0425(13) Uani 1 1 d .
H70A H 0.9729 0.8457 -0.1894 0.051 Uiso 1 1 calc R
C71 C 0.9669(3) 0.7755(2) -0.1024(6) 0.0436(14) Uani 1 1 d .
H71A H 0.9980 0.7586 -0.1615 0.052 Uiso 1 1 calc R
C72 C 0.9359(3) 0.7480(2) -0.0011(6) 0.0412(13) Uani 1 1 d .
H72A H 0.9449 0.7123 0.0085 0.049 Uiso 1 1 calc R
C73 C 0.8921(3) 0.77288(18) 0.0848(6) 0.0363(12) Uani 1 1 d .
H73A H 0.8699 0.7539 0.1531 0.044 Uiso 1 1 calc R
C81 C 0.5000 0.5000 0.8412(13) 0.078(3) Uani 1 2 d S
H81A H 0.4709 0.5224 0.7841 0.094 Uiso 1 1 calc R
H81B H 0.5291 0.4776 0.7841 0.094 Uiso 0.00 1 calc PR
Cl81 Cl 0.55573(10) 0.53805(8) 0.9361(3) 0.0858(7) Uani 1 1 d .

loop_
_atom_site_aniso_label
_atom_site_aniso_U_11
_atom_site_aniso_U_22
_atom_site_aniso_U_33
_atom_site_aniso_U_23
_atom_site_aniso_U_13
_atom_site_aniso_U_12
P1 0.0340(7) 0.0267(6) 0.0386(8) -0.0001(6) -0.0006(6) 0.0000(5)
C1 0.035(3) 0.024(2) 0.039(3) -0.004(2) -0.007(2) -0.0014(19)
C2 0.030(2) 0.026(2) 0.042(3) -0.001(2) 0.001(2) 0.0007(19)
C3 0.030(2) 0.028(2) 0.040(3) 0.007(2) 0.001(2) 0.0000(19)
C4 0.038(3) 0.024(2) 0.032(3) 0.002(2) -0.003(2) -0.0018(19)
C5 0.046(3) 0.029(2) 0.045(3) 0.002(2) -0.002(3) -0.003(2)
C6 0.056(3) 0.033(3) 0.037(3) -0.005(2) -0.004(3) -0.002(2)
C7 0.056(4) 0.035(3) 0.044(4) -0.001(3) 0.004(3) 0.007(2)
C8 0.035(3) 0.034(3) 0.048(4) -0.001(2) 0.005(3) 0.002(2)
C9 0.034(3) 0.025(2) 0.038(3) 0.008(2) 0.002(2) -0.0009(19)
C10 0.044(3) 0.027(2) 0.033(3) 0.003(2) -0.011(3) 0.002(2)
C11 0.045(3) 0.032(3) 0.045(3) 0.002(2) -0.002(3) -0.001(2)
C12 0.038(3) 0.049(3) 0.062(4) 0.002(3) -0.018(3) 0.003(3)
C13 0.035(3) 0.057(4) 0.075(5) 0.005(4) -0.001(3) 0.000(3)
C14 0.039(3) 0.071(4) 0.073(5) 0.004(4) 0.011(3) 0.000(3)
C15 0.039(3) 0.054(3) 0.042(4) 0.005(3) 0.004(3) 0.006(2)
C16 0.028(3) 0.033(3) 0.042(3) 0.002(2) 0.000(2) 0.001(2)
C17 0.039(3) 0.037(3) 0.047(4) 0.004(3) 0.000(3) 0.007(2)
C18 0.055(4) 0.061(4) 0.052(4) 0.015(3) 0.003(3) 0.010(3)
C19 0.045(3) 0.032(3) 0.066(4) 0.014(3) -0.001(3) 0.006(2)
C20 0.034(3) 0.032(3) 0.072(5) -0.001(3) 0.007(3) 0.003(2)
C21 0.038(3) 0.026(2) 0.057(4) 0.001(3) 0.003(3) -0.002(2)
C22 0.037(3) 0.029(2) 0.045(3) -0.002(2) 0.004(2) 0.002(2)
C23 0.043(3) 0.036(3) 0.053(4) 0.001(3) 0.000(3) -0.003(2)
C24 0.073(4) 0.039(3) 0.055(4) -0.002(3) 0.022(4) -0.013(3)
C25 0.049(4) 0.048(3) 0.078(5) -0.025(3) 0.020(4) -0.018(3)
C26 0.044(3) 0.050(3) 0.063(4) -0.004(3) 0.000(3) -0.012(3)
C27 0.038(3) 0.046(3) 0.052(4) -0.006(3) 0.005(3) -0.007(2)
C28 0.033(3) 0.027(2) 0.037(3) -0.002(2) -0.007(2) 0.001(2)
C29 0.048(3) 0.036(3) 0.048(4) 0.006(3) -0.002(3) 0.004(2)
C30 0.054(4) 0.051(3) 0.042(4) 0.006(3) 0.000(3) 0.011(3)
C31 0.053(3) 0.050(3) 0.045(4) -0.014(3) -0.011(3) 0.022(3)
C32 0.057(3) 0.036(3) 0.045(4) -0.002(3) -0.009(3) 0.009(3)
C33 0.048(3) 0.029(3) 0.040(3) -0.001(2) -0.006(3) 0.004(2)
P41 0.0319(6) 0.0284(6) 0.0391(8) 0.0006(6) -0.0022(6) -0.0003(5)
C41 0.033(3) 0.032(2) 0.043(3) 0.000(2) -0.002(2) -0.002(2)
C42 0.039(3) 0.033(2) 0.035(3) 0.003(2) 0.001(2) -0.003(2)
C43 0.042(3) 0.026(2) 0.034(3) 0.003(2) -0.007(2) 0.000(2)
C44 0.045(3) 0.028(2) 0.025(3) 0.005(2) 0.000(2) -0.003(2)
C45 0.055(3) 0.037(3) 0.025(3) 0.000(2) -0.003(3) -0.003(2)
C46 0.083(4) 0.042(3) 0.023(3) 0.001(2) -0.005(3) -0.007(3)
C47 0.068(4) 0.043(3) 0.045(4) 0.002(3) 0.018(3) -0.007(3)
C48 0.045(3) 0.039(3) 0.045(4) 0.003(3) 0.000(3) 0.006(2)
C49 0.038(3) 0.030(2) 0.040(3) -0.004(2) -0.003(3) 0.000(2)
C50 0.030(3) 0.035(3) 0.039(3) 0.001(2) -0.003(2) -0.003(2)
C51 0.035(3) 0.035(3) 0.049(4) -0.002(2) -0.008(3) 0.002(2)
C52 0.045(3) 0.043(3) 0.055(4) -0.001(3) -0.009(3) -0.010(2)
C53 0.045(3) 0.048(3) 0.048(4) 0.000(3) -0.008(3) -0.007(3)
C54 0.035(3) 0.039(3) 0.048(3) -0.002(3) -0.005(3) -0.001(2)
C55 0.047(3) 0.031(3) 0.039(3) -0.006(2) -0.001(3) -0.006(2)
C56 0.031(3) 0.034(3) 0.039(3) 0.000(2) 0.001(2) 0.004(2)
C57 0.031(3) 0.034(3) 0.051(3) -0.004(2) -0.003(3) 0.002(2)
C58 0.038(3) 0.040(3) 0.051(4) 0.002(3) -0.001(3) 0.011(2)
C59 0.053(4) 0.033(3) 0.061(4) -0.003(3) -0.006(3) 0.013(2)
C60 0.071(4) 0.025(3) 0.058(4) -0.006(3) -0.005(3) 0.007(3)
C61 0.049(3) 0.031(3) 0.052(4) 0.000(3) -0.001(3) 0.002(2)
C62 0.042(3) 0.026(2) 0.040(3) -0.006(2) 0.004(2) 0.003(2)
C63 0.052(3) 0.050(3) 0.050(4) 0.002(3) 0.003(3) -0.006(3)
C64 0.076(5) 0.049(3) 0.062(4) 0.007(3) 0.015(4) -0.011(3)
C65 0.064(4) 0.054(4) 0.070(5) -0.006(4) 0.032(4) -0.020(3)
C66 0.039(3) 0.060(4) 0.071(5) -0.023(4) 0.012(3) -0.014(3)
C67 0.036(3) 0.057(4) 0.049(4) -0.009(3) 0.001(3) -0.006(2)
C68 0.024(2) 0.030(2) 0.043(3) 0.001(2) -0.010(2) 0.0015(19)
C69 0.040(3) 0.027(2) 0.044(3) 0.007(2) -0.001(2) 0.002(2)
C70 0.040(3) 0.042(3) 0.045(4) -0.001(3) 0.008(3) 0.001(2)
C71 0.040(3) 0.045(3) 0.045(4) -0.011(3) 0.000(3) 0.010(2)
C72 0.045(3) 0.031(3) 0.047(3) -0.003(3) -0.005(3) 0.013(2)
C73 0.039(3) 0.027(2) 0.043(3) 0.007(2) -0.005(2) 0.007(2)
C81 0.069(6) 0.058(6) 0.108(9) 0.000 0.000 -0.021(5)
Cl81 0.0689(12) 0.0691(11) 0.1194(18) -0.0021(12) -0.0217(12) -0.0092(9)

loop_
_atom_type_symbol
_atom_type_description
_atom_type_scat_dispersion_real
_atom_type_scat_dispersion_imag
_atom_type_scat_source
C C 0.0033 0.0016 'International Tables Vol C Tables 4.2.6.8 and 6.1.1.4'
H H 0.0000 0.0000 'International Tables Vol C Tables 4.2.6.8 and 6.1.1.4'
P P 0.1023 0.0942 'International Tables Vol C Tables 4.2.6.8 and 6.1.1.4'
Cl Cl 0.1484 0.1585 'International Tables Vol C Tables 4.2.6.8 and 6.1.1.4'

loop_
_geom_angle_atom_site_label_1
_geom_angle_atom_site_label_2
_geom_angle_atom_site_label_3
_geom_angle
_geom_angle_site_symmetry_1
C1 P1 C28 106.2(2) .
C1 P1 C22 113.1(3) .
C28 P1 C22 109.0(2) .
C1 P1 C16 113.3(2) .
C28 P1 C16 109.2(2) .
C22 P1 C16 105.9(2) .
C2 C1 C9 106.8(4) .
C2 C1 P1 122.3(4) .
C9 C1 P1 130.1(4) .
C3 C2 C1 110.9(5) .
C3 C2 H2A 124.5 .
C1 C2 H2A 124.5 .
C2 C3 C4 106.6(4) .
C2 C3 C10 123.7(5) .
C4 C3 C10 129.6(5) .
C5 C4 C9 119.1(5) .
C5 C4 C3 132.1(5) .
C9 C4 C3 108.6(4) .
C6 C5 C4 119.8(5) .
C6 C5 H5A 120.1 .
C4 C5 H5A 120.1 .
C5 C6 C7 120.7(5) .
C5 C6 H6A 119.7 .
C7 C6 H6A 119.7 .
C8 C7 C6 120.8(5) .
C8 C7 H7A 119.6 .
C6 C7 H7A 119.6 .
C7 C8 C9 119.7(5) .
C7 C8 H8A 120.2 .
C9 C8 H8A 120.2 .
C8 C9 C4 119.9(5) .
C8 C9 C1 133.1(5) .
C4 C9 C1 107.0(4) .
C15 C10 C11 117.5(5) .
C15 C10 C3 119.9(5) .
C11 C10 C3 122.6(5) .
C10 C11 C12 120.2(6) .
C10 C11 H11A 119.9 .
C12 C11 H11A 119.9 .
C13 C12 C11 121.2(6) .
C13 C12 H12A 119.4 .
C11 C12 H12A 119.4 .
C12 C13 C14 119.3(6) .
C12 C13 H13A 120.3 .
C14 C13 H13A 120.3 .
C15 C14 C13 119.7(7) .
C15 C14 H14A 120.2 .
C13 C14 H14A 120.2 .
C10 C15 C14 122.2(6) .
C10 C15 H15A 118.9 .
C14 C15 H15A 118.9 .
C21 C16 C17 119.7(5) .
C21 C16 P1 117.6(4) .
C17 C16 P1 122.6(4) .
C16 C17 C18 119.9(6) .
C16 C17 H17A 120.0 .
C18 C17 H17A 120.0 .
C19 C18 C17 119.4(6) .
C19 C18 H18A 120.3 .
C17 C18 H18A 120.3 .
C18 C19 C20 121.1(5) .
C18 C19 H19A 119.5 .
C20 C19 H19A 119.5 .
C19 C20 C21 119.8(6) .
C19 C20 H20A 120.1 .
C21 C20 H20A 120.1 .
C16 C21 C20 120.1(6) .
C16 C21 H21A 120.0 .
C20 C21 H21A 120.0 .
C23 C22 C27 118.9(5) .
C23 C22 P1 120.2(4) .
C27 C22 P1 120.9(4) .
C22 C23 C24 119.9(6) .
C22 C23 H23A 120.1 .
C24 C23 H23A 120.1 .
C23 C24 C25 119.9(6) .
C23 C24 H24A 120.1 .
C25 C24 H24A 120.1 .
C26 C25 C24 120.2(6) .
C26 C25 H25A 119.9 .
C24 C25 H25A 119.9 .
C27 C26 C25 120.3(6) .
C27 C26 H26A 119.8 .
C25 C26 H26A 119.8 .
C26 C27 C22 120.8(6) .
C26 C27 H27A 119.6 .
C22 C27 H27A 119.6 .
C33 C28 C29 119.0(5) .
C33 C28 P1 119.0(4) .
C29 C28 P1 121.0(4) .
C30 C29 C28 120.4(5) .
C30 C29 H29A 119.8 .
C28 C29 H29A 119.8 .
C29 C30 C31 119.2(6) .
C29 C30 H30A 120.4 .
C31 C30 H30A 120.4 .
C32 C31 C30 120.6(6) .
C32 C31 H31A 119.7 .
C30 C31 H31A 119.7 .
C31 C32 C33 120.1(5) .
C31 C32 H32A 119.9 .
C33 C32 H32A 119.9 .
C32 C33 C28 120.8(5) .
C32 C33 H33A 119.6 .
C28 C33 H33A 119.6 .
C41 P41 C56 115.2(2) .
C41 P41 C68 106.5(2) .
C56 P41 C68 105.9(2) .
C41 P41 C62 112.5(3) .
C56 P41 C62 106.3(2) .
C68 P41 C62 110.2(2) .
C42 C41 C49 106.5(5) .
C42 C41 P41 124.1(4) .
C49 C41 P41 129.2(4) .
C43 C42 C41 111.3(5) .
C43 C42 H42A 124.4 .
C41 C42 H42A 124.3 .
C42 C43 C44 106.9(4) .
C42 C43 C50 125.1(5) .
C44 C43 C50 128.0(5) .
C45 C44 C49 119.6(5) .
C45 C44 C43 132.1(5) .
C49 C44 C43 108.3(4) .
C44 C45 C46 118.5(5) .
C44 C45 H45A 120.7 .
C46 C45 H45A 120.7 .
C47 C46 C45 121.3(5) .
C47 C46 H46A 119.4 .
C45 C46 H46A 119.4 .
C48 C47 C46 121.6(6) .
C48 C47 H47A 119.2 .
C46 C47 H47A 119.2 .
C47 C48 C49 118.9(6) .
C47 C48 H48A 120.5 .
C49 C48 H48A 120.5 .
C48 C49 C44 120.1(5) .
C48 C49 C41 132.8(5) .
C44 C49 C41 107.0(4) .
C51 C50 C55 116.7(5) .
C51 C50 C43 123.3(5) .
C55 C50 C43 120.0(5) .
C50 C51 C52 122.3(5) .
C50 C51 H51A 118.8 .
C52 C51 H51A 118.8 .
C53 C52 C51 119.6(5) .
C53 C52 H52A 120.2 .
C51 C52 H52A 120.2 .
C54 C53 C52 119.1(5) .
C54 C53 H53A 120.4 .
C52 C53 H53A 120.4 .
C55 C54 C53 120.3(5) .
C55 C54 H54A 119.9 .
C53 C54 H54A 119.9 .
C54 C55 C50 121.9(5) .
C54 C55 H55A 119.1 .
C50 C55 H55A 119.1 .
C61 C56 C57 119.4(5) .
C61 C56 P41 119.4(4) .
C57 C56 P41 121.1(4) .
C58 C57 C56 120.6(5) .
C58 C57 H57A 119.7 .
C56 C57 H57A 119.7 .
C57 C58 C59 120.2(6) .
C57 C58 H58A 119.9 .
C59 C58 H58A 119.9 .
C58 C59 C60 119.5(5) .
C58 C59 H59A 120.3 .
C60 C59 H59A 120.3 .
C59 C60 C61 120.4(5) .
C59 C60 H60A 119.8 .
C61 C60 H60A 119.8 .
C56 C61 C60 120.0(5) .
C56 C61 H61A 120.0 .
C60 C61 H61A 120.0 .
C67 C62 C63 119.5(5) .
C67 C62 P41 122.8(4) .
C63 C62 P41 117.6(4) .
C62 C63 C64 120.3(6) .
C62 C63 H63A 119.8 .
C64 C63 H63A 119.8 .
C65 C64 C63 119.9(7) .
C65 C64 H64A 120.1 .
C63 C64 H64A 120.1 .
C64 C65 C66 120.3(6) .
C64 C65 H65A 119.8 .
C66 C65 H65A 119.8 .
C67 C66 C65 119.9(6) .
C67 C66 H66A 120.0 .
C65 C66 H66A 120.0 .
C62 C67 C66 119.9(6) .
C62 C67 H67A 120.0 .
C66 C67 H67A 120.0 .
C69 C68 C73 118.9(5) .
C69 C68 P41 119.8(4) .
C73 C68 P41 120.9(4) .
C68 C69 C70 120.3(5) .
C68 C69 H69A 119.9 .
C70 C69 H69A 119.9 .
C71 C70 C69 119.8(5) .
C71 C70 H70A 120.1 .
C69 C70 H70A 120.1 .
C70 C71 C72 120.5(5) .
C70 C71 H71A 119.8 .
C72 C71 H71A 119.8 .
C73 C72 C71 119.4(5) .
C73 C72 H72A 120.3 .
C71 C72 H72A 120.3 .
C72 C73 C68 121.1(5) .
C72 C73 H73A 119.5 .
C68 C73 H73A 119.5 .
Cl81 C81 Cl81 112.3(7) 2_665
Cl81 C81 H81A 109.2 2_665
Cl81 C81 H81A 109.2 .
Cl81 C81 H81B 109.2 2_665
Cl81 C81 H81B 109.2 .
H81A C81 H81B 107.9 .

loop_
_geom_bond_atom_site_label_1
_geom_bond_atom_site_label_2
_geom_bond_distance
_geom_bond_site_symmetry_2
P1 C1 1.713(5) .
P1 C28 1.795(5) .
P1 C22 1.805(5) .
P1 C16 1.811(5) .
C1 C2 1.422(7) .
C1 C9 1.441(7) .
C2 C3 1.382(7) .
C2 H2A 0.9500 .
C3 C4 1.447(7) .
C3 C10 1.475(7) .
C4 C5 1.407(7) .
C4 C9 1.428(7) .
C5 C6 1.376(8) .
C5 H5A 0.9500 .
C6 C7 1.407(8) .
C6 H6A 0.9500 .
C7 C8 1.372(8) .
C7 H7A 0.9500 .
C8 C9 1.401(7) .
C8 H8A 0.9500 .
C10 C15 1.384(8) .
C10 C11 1.399(7) .
C11 C12 1.388(8) .
C11 H11A 0.9500 .
C12 C13 1.375(9) .
C12 H12A 0.9500 .
C13 C14 1.376(10) .
C13 H13A 0.9500 .
C14 C15 1.385(8) .
C14 H14A 0.9500 .
C15 H15A 0.9500 .
C16 C21 1.382(7) .
C16 C17 1.388(8) .
C17 C18 1.393(8) .
C17 H17A 0.9500 .
C18 C19 1.385(9) .
C18 H18A 0.9500 .
C19 C20 1.359(9) .
C19 H19A 0.9500 .
C20 C21 1.397(7) .
C20 H20A 0.9500 .
C21 H21A 0.9500 .
C22 C23 1.381(8) .
C22 C27 1.399(8) .
C23 C24 1.384(8) .
C23 H23A 0.9500 .
C24 C25 1.386(9) .
C24 H24A 0.9500 .
C25 C26 1.366(9) .
C25 H25A 0.9500 .
C26 C27 1.356(8) .
C26 H26A 0.9500 .
C27 H27A 0.9500 .
C28 C33 1.389(7) .
C28 C29 1.396(8) .
C29 C30 1.388(8) .
C29 H29A 0.9500 .
C30 C31 1.387(8) .
C30 H30A 0.9500 .
C31 C32 1.378(9) .
C31 H31A 0.9500 .
C32 C33 1.369(8) .
C32 H32A 0.9500 .
C33 H33A 0.9500 .
P41 C41 1.722(5) .
P41 C56 1.801(5) .
P41 C68 1.797(6) .
P41 C62 1.806(5) .
C41 C42 1.418(7) .
C41 C49 1.441(8) .
C42 C43 1.374(7) .
C42 H42A 0.9500 .
C43 C44 1.441(7) .
C43 C50 1.455(7) .
C44 C45 1.398(7) .
C44 C49 1.431(7) .
C45 C46 1.397(8) .
C45 H45A 0.9500 .
C46 C47 1.386(9) .
C46 H46A 0.9500 .
C47 C48 1.367(8) .
C47 H47A 0.9500 .
C48 C49 1.405(8) .
C48 H48A 0.9500 .
C50 C51 1.384(7) .
C50 C55 1.411(7) .
C51 C52 1.379(7) .
C51 H51A 0.9500 .
C52 C53 1.404(8) .
C52 H52A 0.9500 .
C53 C54 1.382(8) .
C53 H53A 0.9500 .
C54 C55 1.371(7) .
C54 H54A 0.9500 .
C55 H55A 0.9500 .
C56 C61 1.377(7) .
C56 C57 1.386(8) .
C57 C58 1.376(7) .
C57 H57A 0.9500 .
C58 C59 1.380(8) .
C58 H58A 0.9500 .
C59 C60 1.379(8) .
C59 H59A 0.9500 .
C60 C61 1.389(8) .
C60 H60A 0.9500 .
C61 H61A 0.9500 .
C62 C67 1.385(7) .
C62 C63 1.388(8) .
C63 C64 1.396(9) .
C63 H63A 0.9500 .
C64 C65 1.361(10) .
C64 H64A 0.9500 .
C65 C66 1.396(10) .
C65 H65A 0.9500 .
C66 C67 1.387(8) .
C66 H66A 0.9500 .
C67 H67A 0.9500 .
C68 C69 1.385(7) .
C68 C73 1.397(7) .
C69 C70 1.384(7) .
C69 H69A 0.9500 .
C70 C71 1.383(8) .
C70 H70A 0.9500 .
C71 C72 1.385(8) .
C71 H71A 0.9500 .
C72 C73 1.367(8) .
C72 H72A 0.9500 .
C73 H73A 0.9500 .
C81 Cl81 1.737(7) 2_665
C81 Cl81 1.737(7) .
C81 H81A 0.9900 .
C81 H81B 0.9900 .

loop_
_geom_torsion_atom_site_label_1
_geom_torsion_atom_site_label_2
_geom_torsion_atom_site_label_3
_geom_torsion_atom_site_label_4
_geom_torsion
C28 P1 C1 C2 -18.6(5)
C22 P1 C1 C2 -138.2(4)
C16 P1 C1 C2 101.2(4)
C28 P1 C1 C9 172.7(4)
C22 P1 C1 C9 53.2(5)
C16 P1 C1 C9 -67.4(5)
C9 C1 C2 C3 0.4(6)
P1 C1 C2 C3 -170.5(3)
C1 C2 C3 C4 -1.1(6)
C1 C2 C3 C10 179.5(4)
C2 C3 C4 C5 176.2(5)
C10 C3 C4 C5 -4.4(9)
C2 C3 C4 C9 1.3(5)
C10 C3 C4 C9 -179.3(5)
C9 C4 C5 C6 -1.0(7)
C3 C4 C5 C6 -175.5(5)
C4 C5 C6 C7 -1.2(7)
C5 C6 C7 C8 1.2(8)
C6 C7 C8 C9 1.1(8)
C7 C8 C9 C4 -3.3(7)
C7 C8 C9 C1 176.6(5)
C5 C4 C9 C8 3.3(7)
C3 C4 C9 C8 179.0(4)
C5 C4 C9 C1 -176.7(4)
C3 C4 C9 C1 -1.0(5)
C2 C1 C9 C8 -179.6(5)
P1 C1 C9 C8 -9.6(8)
C2 C1 C9 C4 0.4(5)
P1 C1 C9 C4 170.3(4)
C2 C3 C10 C15 -33.1(7)
C4 C3 C10 C15 147.5(5)
C2 C3 C10 C11 149.7(5)
C4 C3 C10 C11 -29.6(8)
C15 C10 C11 C12 0.6(8)
C3 C10 C11 C12 177.8(5)
C10 C11 C12 C13 -0.1(9)
C11 C12 C13 C14 -0.3(10)
C12 C13 C14 C15 0.2(10)
C11 C10 C15 C14 -0.7(8)
C3 C10 C15 C14 -178.0(5)
C13 C14 C15 C10 0.3(10)
C1 P1 C16 C21 26.5(5)
C28 P1 C16 C21 144.6(4)
C22 P1 C16 C21 -98.1(4)
C1 P1 C16 C17 -154.6(4)
C28 P1 C16 C17 -36.5(5)
C22 P1 C16 C17 80.8(5)
C21 C16 C17 C18 -0.6(8)
P1 C16 C17 C18 -179.5(4)
C16 C17 C18 C19 1.0(9)
C17 C18 C19 C20 -0.4(9)
C18 C19 C20 C21 -0.7(9)
C17 C16 C21 C20 -0.5(8)
P1 C16 C21 C20 178.5(4)
C19 C20 C21 C16 1.1(8)
C1 P1 C22 C23 23.0(5)
C28 P1 C22 C23 -94.9(5)
C16 P1 C22 C23 147.7(4)
C1 P1 C22 C27 -158.4(4)
C28 P1 C22 C27 83.7(5)
C16 P1 C22 C27 -33.7(5)
C27 C22 C23 C24 -1.1(8)
P1 C22 C23 C24 177.6(5)
C22 C23 C24 C25 1.0(9)
C23 C24 C25 C26 -0.9(9)
C24 C25 C26 C27 0.8(9)
C25 C26 C27 C22 -0.9(9)
C23 C22 C27 C26 1.0(8)
P1 C22 C27 C26 -177.6(5)
C1 P1 C28 C33 -80.2(4)
C22 P1 C28 C33 41.9(5)
C16 P1 C28 C33 157.3(4)
C1 P1 C28 C29 87.8(4)
C22 P1 C28 C29 -150.0(4)
C16 P1 C28 C29 -34.7(5)
C33 C28 C29 C30 -1.0(8)
P1 C28 C29 C30 -169.1(4)
C28 C29 C30 C31 1.9(9)
C29 C30 C31 C32 -1.4(9)
C30 C31 C32 C33 0.0(9)
C31 C32 C33 C28 0.8(9)
C29 C28 C33 C32 -0.3(8)
P1 C28 C33 C32 168.0(4)
C56 P41 C41 C42 -104.7(5)
C68 P41 C41 C42 12.4(5)
C62 P41 C41 C42 133.2(4)
C56 P41 C41 C49 68.6(5)
C68 P41 C41 C49 -174.3(5)
C62 P41 C41 C49 -53.5(5)
C49 C41 C42 C43 -0.7(6)
P41 C41 C42 C43 173.9(4)
C41 C42 C43 C44 0.0(6)
C41 C42 C43 C50 -179.1(5)
C42 C43 C44 C45 178.4(5)
C50 C43 C44 C45 -2.5(9)
C42 C43 C44 C49 0.7(5)
C50 C43 C44 C49 179.8(5)
C49 C44 C45 C46 -1.7(7)
C43 C44 C45 C46 -179.2(5)
C44 C45 C46 C47 1.4(8)
C45 C46 C47 C48 -0.7(9)
C46 C47 C48 C49 0.2(8)
C47 C48 C49 C44 -0.5(8)
C47 C48 C49 C41 -180.0(5)
C45 C44 C49 C48 1.3(7)
C43 C44 C49 C48 179.3(5)
C45 C44 C49 C41 -179.2(4)
C43 C44 C49 C41 -1.1(5)
C42 C41 C49 C48 -179.4(6)
P41 C41 C49 C48 6.4(9)
C42 C41 C49 C44 1.1(5)
P41 C41 C49 C44 -173.1(4)
C42 C43 C50 C51 138.7(6)
C44 C43 C50 C51 -40.2(8)
C42 C43 C50 C55 -39.2(8)
C44 C43 C50 C55 141.9(5)
C55 C50 C51 C52 0.8(9)
C43 C50 C51 C52 -177.0(6)
C50 C51 C52 C53 -1.2(10)
C51 C52 C53 C54 1.8(9)
C52 C53 C54 C55 -2.2(9)
C53 C54 C55 C50 2.0(9)
C51 C50 C55 C54 -1.2(8)
C43 C50 C55 C54 176.7(5)
C41 P41 C56 C61 -16.9(5)
C68 P41 C56 C61 -134.3(4)
C62 P41 C56 C61 108.4(5)
C41 P41 C56 C57 160.6(4)
C68 P41 C56 C57 43.1(5)
C62 P41 C56 C57 -74.1(5)
C61 C56 C57 C58 -1.1(8)
P41 C56 C57 C58 -178.6(4)
C56 C57 C58 C59 1.3(8)
C57 C58 C59 C60 -2.2(9)
C58 C59 C60 C61 2.9(9)
C57 C56 C61 C60 1.9(8)
P41 C56 C61 C60 179.4(4)
C59 C60 C61 C56 -2.8(9)
C41 P41 C62 C67 138.7(5)
C56 P41 C62 C67 11.7(5)
C68 P41 C62 C67 -102.6(5)
C41 P41 C62 C63 -42.8(5)
C56 P41 C62 C63 -169.8(4)
C68 P41 C62 C63 75.8(5)
C67 C62 C63 C64 1.9(9)
P41 C62 C63 C64 -176.6(5)
C62 C63 C64 C65 -0.7(10)
C63 C64 C65 C66 -0.8(10)
C64 C65 C66 C67 1.2(10)
C63 C62 C67 C66 -1.5(8)
P41 C62 C67 C66 177.0(4)
C65 C66 C67 C62 -0.1(9)
C41 P41 C68 C69 -87.9(4)
C56 P41 C68 C69 35.3(4)
C62 P41 C68 C69 149.9(4)
C41 P41 C68 C73 84.5(4)
C56 P41 C68 C73 -152.4(4)
C62 P41 C68 C73 -37.8(5)
C73 C68 C69 C70 -2.1(7)
P41 C68 C69 C70 170.4(4)
C68 C69 C70 C71 -0.4(8)
C69 C70 C71 C72 2.1(9)
C70 C71 C72 C73 -1.1(9)
C71 C72 C73 C68 -1.4(8)
C69 C68 C73 C72 3.1(8)
P41 C68 C73 C72 -169.4(4)
